data_1548882
loop_
_publ_author_name
'Khosrowabadi Kotyk, Juliet F.'
'Hanna, Caitlin M.'
'Combs, Rebecca L.'
'Ziller, Joseph W.'
'Yang, Jenny Y.'

_publ_section_title
;
 Intramolecular hydrogen-bonding in a cobalt aqua complex and
 electrochemical water oxidation activity.
;
_journal_issue 10
_journal_name_full 'Chemical science'
_journal_page_first 2750
_journal_page_last 2755
_journal_paper_doi 10.1039/c7sc04960a
_journal_volume 9
_journal_year 2018
_chemical_formula_sum 'C24 H38 B2 Co F8 N8'
_chemical_formula_weight 671.17
_space_group_crystal_system monoclinic
_space_group_IT_number 15
_space_group_name_Hall '-C 2yc'
_space_group_name_H-M_alt 'C 1 2/c 1'
_symmetry_space_group_name_Hall '-C 2yc'
_symmetry_space_group_name_H-M 'C 1 2/c 1'
_atom_sites_solution_hydrogens geom
_atom_sites_solution_primary direct
_atom_sites_solution_secondary difmap
_audit_creation_method SHELXL-2014/7
_audit_update_record
;
2017-11-17 deposited with the CCDC.
2018-02-06 downloaded from the CCDC.
;
_cell_angle_alpha 90
_cell_angle_beta 120.1779(7)
_cell_angle_gamma 90
_cell_formula_units_Z 12
_cell_length_a 30.4582(16)
_cell_length_b 20.3058(11)
_cell_length_c 17.0511(9)
_cell_measurement_reflns_used 9837
_cell_measurement_temperature 88(2)
_cell_measurement_theta_max 26.02
_cell_measurement_theta_min 2.25
_cell_volume 9116.5(8)
_computing_cell_refinement 'Bruker SAINT 8.34a, 2013'
_computing_data_collection 'Bruker APEX2 2014.11-0, 2014'
_computing_data_reduction 'Bruker SAINT 8.34a, 2013'
_computing_molecular_graphics 'Bruker SHELXTL'
_computing_publication_material 'Bruker SHELXTL'
_computing_structure_refinement 'SHELXL-2014/7 (Sheldrick, 2014)'
_computing_structure_solution 'Bruker SHELXTL 2014/4'
_diffrn_ambient_temperature 88(2)
_diffrn_measured_fraction_theta_full 1.000
_diffrn_measured_fraction_theta_max 0.997
_diffrn_measurement_device_type 'Bruker SMART APEX II CCD'
_diffrn_measurement_method '\f and \w scans'
_diffrn_radiation_type MoK\a
_diffrn_radiation_wavelength 0.71073
_diffrn_reflns_av_R_equivalents 0.0304
_diffrn_reflns_av_unetI/netI 0.0229
_diffrn_reflns_Laue_measured_fraction_full 1.000
_diffrn_reflns_Laue_measured_fraction_max 0.997
_diffrn_reflns_limit_h_max 38
_diffrn_reflns_limit_h_min -38
_diffrn_reflns_limit_k_max 25
_diffrn_reflns_limit_k_min -25
_diffrn_reflns_limit_l_max 21
_diffrn_reflns_limit_l_min -21
_diffrn_reflns_number 49816
_diffrn_reflns_point_group_measured_fraction_full 1.000
_diffrn_reflns_point_group_measured_fraction_max 0.997
_diffrn_reflns_theta_full 25.500
_diffrn_reflns_theta_max 26.396
_diffrn_reflns_theta_min 1.547
_diffrn_source 'fine-focus sealed tube'
_exptl_absorpt_coefficient_mu 0.644
_exptl_absorpt_correction_T_max 0.9450
_exptl_absorpt_correction_T_min 0.7760
_exptl_absorpt_correction_type multi-scan
_exptl_absorpt_process_details 'Bruker SADABS 2014/5'
_exptl_crystal_colour orange
_exptl_crystal_density_diffrn 1.467
_exptl_crystal_density_meas ?
_exptl_crystal_density_method not_measured
_exptl_crystal_description rod
_exptl_crystal_F_000 4164
_exptl_crystal_size_max 0.614
_exptl_crystal_size_mid 0.181
_exptl_crystal_size_min 0.174
_refine_diff_density_max 2.573
_refine_diff_density_min -1.559
_refine_diff_density_rms 0.157
_refine_ls_extinction_method none
_refine_ls_goodness_of_fit_ref 1.067
_refine_ls_hydrogen_treatment constr
_refine_ls_matrix_type full
_refine_ls_number_parameters 513
_refine_ls_number_reflns 9317
_refine_ls_number_restraints 0
_refine_ls_restrained_S_all 1.067
_refine_ls_R_factor_all 0.1335
_refine_ls_R_factor_gt 0.1226
_refine_ls_shift/su_max 0.013
_refine_ls_shift/su_mean 0.000
_refine_ls_structure_factor_coef Fsqd
_refine_ls_weighting_details 'w=1/[\s^2^(Fo^2^)+(0.1593P)^2^+157.6081P] where P=(Fo^2^+2Fc^2^)/3'
_refine_ls_weighting_scheme calc
_refine_ls_wR_factor_gt 0.3233
_refine_ls_wR_factor_ref 0.3322
_reflns_Friedel_coverage 0.000
_reflns_number_gt 8006
_reflns_number_total 9317
_reflns_threshold_expression 'I > 2\s(I)'
_cod_data_source_file c7sc04960a2.cif
_cod_data_source_block jyy44
_cod_depositor_comments
;
The following automatic conversions were performed:

'_exptl_crystal_density_meas' value 'not_measured' was changed to '?'
- the value is perceived as not measured.

Automatic conversion script
Id: cif_fix_values 4973 2017-02-22 13:04:09Z antanas 

 Adding full bibliography for 1548879--1548882.cif.
;
_cod_original_cell_volume 9116.4(8)
_cod_database_code 1548882
_shelx_shelxl_version_number 2014/7
_shelx_space_group_comment
; 
The symmetry employed for this shelxl refinement is uniquely defined 
by the following loop, which should always be used as a source of 
symmetry information in preference to the above space-group names. 
They are only intended as comments. 
;
_shelx_estimated_absorpt_t_min 0.693
_shelx_estimated_absorpt_t_max 0.896

loop_
_space_group_symop_operation_xyz
'x, y, z'
'-x, y, -z+1/2'
'x+1/2, y+1/2, z'
'-x+1/2, y+1/2, -z+1/2'
'-x, -y, -z'
'x, -y, z-1/2'
'-x+1/2, -y+1/2, -z'
'x+1/2, -y+1/2, z-1/2'

loop_
_atom_site_label
_atom_site_type_symbol
_atom_site_fract_x
_atom_site_fract_y
_atom_site_fract_z
_atom_site_U_iso_or_equiv
_atom_site_adp_type
_atom_site_occupancy
_atom_site_site_symmetry_order
_atom_site_calc_flag
_atom_site_refinement_flags_posn
_atom_site_refinement_flags_adp
_atom_site_refinement_flags_occupancy
_atom_site_disorder_assembly
_atom_site_disorder_group
Co1 Co 0.14390(3) 0.60305(4) 0.03168(5) 0.0218(2) Uani 1 1 d . . . . .
N1 N 0.08116(19) 0.5305(2) 0.0013(3) 0.0254(10) Uani 1 1 d . . . . .
N2 N 0.07971(18) 0.6712(2) -0.0196(4) 0.0266(10) Uani 1 1 d . . . . .
N3 N 0.12414(18) 0.6014(2) -0.1097(3) 0.0239(10) Uani 1 1 d . . . . .
N4 N 0.19355(19) 0.6858(2) 0.0383(4) 0.0279(11) Uani 1 1 d . . . . .
N5 N 0.1233(2) 0.4295(3) 0.0345(3) 0.0288(11) Uani 1 1 d . . . . .
N6 N 0.2374(3) 0.7155(3) 0.1910(4) 0.0479(16) Uani 1 1 d . . . . .
N7 N 0.1547(2) 0.6146(3) 0.1623(4) 0.0325(12) Uani 1 1 d . . . . .
N8 N 0.20239(19) 0.5349(3) 0.0617(4) 0.0301(11) Uani 1 1 d . . . . .
C1 C 0.0798(2) 0.4645(3) -0.0154(4) 0.0269(12) Uani 1 1 d . . . . .
C2 C 0.0346(3) 0.4352(3) -0.0838(4) 0.0341(14) Uani 1 1 d . . . . .
H2A H 0.0345 0.3904 -0.1001 0.041 Uiso 1 1 calc R U . . .
C3 C -0.0090(3) 0.4717(4) -0.1264(5) 0.0364(15) Uani 1 1 d . . . . .
H3A H -0.0395 0.4525 -0.1729 0.044 Uiso 1 1 calc R U . . .
C4 C -0.0087(2) 0.5372(3) -0.1014(4) 0.0333(14) Uani 1 1 d . . . . .
H4A H -0.0391 0.5622 -0.1274 0.040 Uiso 1 1 calc R U . . .
C5 C 0.0365(2) 0.5646(3) -0.0389(4) 0.0279(12) Uani 1 1 d . . . . .
C6 C 0.0403(2) 0.6353(3) -0.0100(5) 0.0292(13) Uani 1 1 d . . . . .
H6A H 0.0071 0.6572 -0.0475 0.035 Uiso 1 1 calc R U . . .
H6B H 0.0487 0.6371 0.0540 0.035 Uiso 1 1 calc R U . . .
C7 C 0.0626(2) 0.6859(3) -0.1170(4) 0.0278(12) Uani 1 1 d . . . . .
H7A H 0.0814 0.7247 -0.1202 0.033 Uiso 1 1 calc R U . . .
H7B H 0.0260 0.6971 -0.1494 0.033 Uiso 1 1 calc R U . . .
C8 C 0.0714(2) 0.6279(3) -0.1633(4) 0.0275(12) Uani 1 1 d . . . . .
H8A H 0.0469 0.5926 -0.1722 0.033 Uiso 1 1 calc R U . . .
H8B H 0.0649 0.6418 -0.2238 0.033 Uiso 1 1 calc R U . . .
C9 C 0.1613(2) 0.6462(3) -0.1151(4) 0.0290(13) Uani 1 1 d . . . . .
H9A H 0.1458 0.6641 -0.1775 0.035 Uiso 1 1 calc R U . . .
H9B H 0.1915 0.6204 -0.1033 0.035 Uiso 1 1 calc R U . . .
C10 C 0.1779(2) 0.7026(3) -0.0495(4) 0.0289(13) Uani 1 1 d . . . . .
C11 C 0.1795(2) 0.7654(3) -0.0772(5) 0.0388(16) Uani 1 1 d . . . . .
H11A H 0.1685 0.7746 -0.1390 0.047 Uiso 1 1 calc R U . . .
C12 C 0.1975(3) 0.8156(3) -0.0129(6) 0.0441(18) Uani 1 1 d . . . . .
H12A H 0.1975 0.8600 -0.0304 0.053 Uiso 1 1 calc R U . . .
C13 C 0.2152(3) 0.7998(3) 0.0759(6) 0.0446(19) Uani 1 1 d . . . . .
H13A H 0.2276 0.8335 0.1206 0.053 Uiso 1 1 calc R U . . .
C14 C 0.2153(2) 0.7336(3) 0.1018(5) 0.0361(15) Uani 1 1 d . . . . .
C15 C 0.0883(3) 0.7355(3) 0.0275(5) 0.0362(15) Uani 1 1 d . . . . .
H15A H 0.0565 0.7606 -0.0003 0.054 Uiso 1 1 calc R U . . .
H15B H 0.1142 0.7604 0.0223 0.054 Uiso 1 1 calc R U . . .
H15C H 0.0997 0.7279 0.0917 0.054 Uiso 1 1 calc R U . . .
C16 C 0.1253(2) 0.5370(3) -0.1494(4) 0.0307(13) Uani 1 1 d . . . . .
H16A H 0.1114 0.5420 -0.2148 0.046 Uiso 1 1 calc R U . . .
H16B H 0.1049 0.5051 -0.1384 0.046 Uiso 1 1 calc R U . . .
H16C H 0.1605 0.5213 -0.1211 0.046 Uiso 1 1 calc R U . . .
C17 C 0.1241(3) 0.3603(3) 0.0097(5) 0.0386(15) Uani 1 1 d . . . . .
H17A H 0.1110 0.3571 -0.0558 0.058 Uiso 1 1 calc R U . . .
H17B H 0.1028 0.3339 0.0258 0.058 Uiso 1 1 calc R U . . .
H17C H 0.1591 0.3438 0.0425 0.058 Uiso 1 1 calc R U . . .
C18 C 0.1521(3) 0.4399(3) 0.1332(4) 0.0327(13) Uani 1 1 d . . . . .
H18A H 0.1522 0.4869 0.1464 0.049 Uiso 1 1 calc R U . . .
H18B H 0.1871 0.4246 0.1573 0.049 Uiso 1 1 calc R U . . .
H18C H 0.1362 0.4150 0.1616 0.049 Uiso 1 1 calc R U . . .
C19 C 0.2645(3) 0.6536(5) 0.2204(5) 0.062(3) Uani 1 1 d . . . . .
H19A H 0.2528 0.6240 0.1683 0.093 Uiso 1 1 calc R U . . .
H19B H 0.2582 0.6333 0.2660 0.093 Uiso 1 1 calc R U . . .
H19C H 0.3010 0.6616 0.2469 0.093 Uiso 1 1 calc R U . . .
C20 C 0.2581(4) 0.7666(5) 0.2613(7) 0.067(3) Uani 1 1 d . . . . .
H20A H 0.2345 0.8039 0.2422 0.101 Uiso 1 1 calc R U . . .
H20B H 0.2909 0.7815 0.2704 0.101 Uiso 1 1 calc R U . . .
H20C H 0.2627 0.7486 0.3182 0.101 Uiso 1 1 calc R U . . .
C21 C 0.1552(3) 0.6235(4) 0.2287(5) 0.0426(17) Uani 1 1 d . . . . .
C22 C 0.1542(5) 0.6367(5) 0.3113(7) 0.076(3) Uani 1 1 d . . . . .
H22A H 0.1668 0.6814 0.3324 0.115 Uiso 1 1 calc R U . . .
H22B H 0.1759 0.6049 0.3580 0.115 Uiso 1 1 calc R U . . .
H22C H 0.1193 0.6329 0.2993 0.115 Uiso 1 1 calc R U . . .
C23 C 0.2312(3) 0.4962(4) 0.0693(5) 0.0398(16) Uani 1 1 d . . . . .
C24 C 0.2675(5) 0.4450(6) 0.0773(9) 0.084(4) Uani 1 1 d . . . . .
H24A H 0.2545 0.4016 0.0810 0.126 Uiso 1 1 calc R U . . .
H24B H 0.3003 0.4527 0.1321 0.126 Uiso 1 1 calc R U . . .
H24C H 0.2717 0.4465 0.0240 0.126 Uiso 1 1 calc R U . . .
Co2 Co 0.5000 0.47413(8) 0.2500 0.0517(4) Uani 1 2 d S T P A .
N9 N 0.5310(3) 0.4795(3) 0.1570(5) 0.0508(16) Uani 1 1 d . . . . .
N10 N 0.4530(4) 0.5542(4) 0.1654(6) 0.069(2) Uani 1 1 d . . . . .
N11 N 0.5884(4) 0.3922(5) 0.1971(7) 0.085(3) Uani 1 1 d . . . . .
N12 N 0.5558(3) 0.4082(4) 0.3413(6) 0.064(2) Uani 1 1 d . . . . .
C25 C 0.5754(4) 0.4537(5) 0.1680(7) 0.064(2) Uiso 1 1 d . . . . .
C26 C 0.6081(6) 0.4964(7) 0.1485(9) 0.091(4) Uiso 1 1 d . . . . .
H26A H 0.6410 0.4822 0.1626 0.109 Uiso 1 1 calc R U . . .
C27 C 0.5906(6) 0.5544(8) 0.1110(10) 0.102(4) Uiso 1 1 d . . . . .
H27A H 0.6120 0.5822 0.1000 0.122 Uiso 1 1 calc R U . . .
C28 C 0.5435(5) 0.5764(8) 0.0875(10) 0.093(4) Uiso 1 1 d . . . . .
H28A H 0.5306 0.6166 0.0555 0.112 Uiso 1 1 calc R U . . .
C29 C 0.5149(4) 0.5372(5) 0.1125(7) 0.064(2) Uiso 1 1 d . . . . .
C30 C 0.4610(5) 0.5574(6) 0.0868(8) 0.078(3) Uiso 1 1 d . . . . .
H30A H 0.4545 0.6029 0.0627 0.094 Uiso 1 1 calc R U . . .
H30B H 0.4364 0.5280 0.0383 0.094 Uiso 1 1 calc R U . . .
C31 C 0.4718(5) 0.6158(7) 0.2203(9) 0.087(3) Uiso 1 1 d . . . . .
H31A H 0.4559 0.6203 0.2584 0.104 Uiso 1 1 calc R U . . .
H31B H 0.4614 0.6542 0.1790 0.104 Uiso 1 1 calc R U . . .
C32 C 0.4004(12) 0.5572(17) 0.153(2) 0.093(9) Uiso 0.5 1 d . . P A 1
H32A H 0.3859 0.6010 0.1316 0.140 Uiso 0.5 1 calc R U P A 1
H32B H 0.4024 0.5485 0.2116 0.140 Uiso 0.5 1 calc R U P A 1
H32C H 0.3788 0.5239 0.1090 0.140 Uiso 0.5 1 calc R U P A 1
C32B C 0.3977(11) 0.5391(16) 0.121(2) 0.086(8) Uiso 0.5 1 d . . P A 2
H32D H 0.3793 0.5647 0.0647 0.129 Uiso 0.5 1 calc R U P A 2
H32E H 0.3851 0.5505 0.1618 0.129 Uiso 0.5 1 calc R U P A 2
H32F H 0.3923 0.4920 0.1064 0.129 Uiso 0.5 1 calc R U P A 2
C33 C 0.6357(5) 0.3660(7) 0.2077(10) 0.096(4) Uiso 1 1 d . . . . .
H33A H 0.6628 0.3986 0.2382 0.144 Uiso 1 1 calc R U . . .
H33B H 0.6312 0.3560 0.1478 0.144 Uiso 1 1 calc R U . . .
H33C H 0.6449 0.3256 0.2441 0.144 Uiso 1 1 calc R U . . .
C34 C 0.5495(4) 0.3424(6) 0.1717(8) 0.075(3) Uiso 1 1 d . . . . .
H34A H 0.5197 0.3619 0.1701 0.113 Uiso 1 1 calc R U . . .
H34B H 0.5626 0.3065 0.2163 0.113 Uiso 1 1 calc R U . . .
H34C H 0.5400 0.3249 0.1116 0.113 Uiso 1 1 calc R U . . .
C35 C 0.5848(4) 0.3709(5) 0.3965(7) 0.065(2) Uiso 1 1 d . . . . .
C36 C 0.6203(4) 0.3286(6) 0.4643(8) 0.076(3) Uiso 1 1 d . . . . .
H36A H 0.6528 0.3517 0.4995 0.113 Uiso 1 1 calc R U . . .
H36B H 0.6252 0.2895 0.4359 0.113 Uiso 1 1 calc R U . . .
H36C H 0.6077 0.3153 0.5047 0.113 Uiso 1 1 calc R U . . .
B1 B 0.2277(4) 1.0079(5) 0.6232(8) 0.054(2) Uani 1 1 d . . . . .
F1 F 0.2247(3) 1.0468(4) 0.6838(5) 0.0657(19) Uiso 0.75 1 d . . P B 1
F2 F 0.2758(4) 0.9719(5) 0.6677(7) 0.093(3) Uiso 0.75 1 d . . P B 1
F3 F 0.1906(4) 0.9608(4) 0.5819(6) 0.077(2) Uiso 0.75 1 d . . P B 1
F4 F 0.2318(3) 1.0436(4) 0.5566(6) 0.0673(19) Uiso 0.75 1 d . . P B 1
F1B F 0.2251(10) 1.0070(15) 0.7109(19) 0.082(7) Uiso 0.25 1 d . . P B 2
F2B F 0.2591(14) 1.0386(17) 0.624(2) 0.104(9) Uiso 0.25 1 d . . P B 2
F3B F 0.2285(16) 0.944(2) 0.627(3) 0.118(11) Uiso 0.25 1 d . . P B 2
F4B F 0.1799(11) 1.0336(15) 0.559(2) 0.090(8) Uiso 0.25 1 d . . P B 2
B2 B 0.4248(3) 0.7477(5) 0.3507(5) 0.0386(17) Uani 1 1 d . . . . .
F5 F 0.41792(18) 0.8159(2) 0.3440(3) 0.0525(11) Uiso 1 1 d . . . . .
F6 F 0.4585(3) 0.7333(4) 0.4391(5) 0.0667(19) Uiso 0.75 1 d . . P C 1
F7 F 0.3805(3) 0.7188(4) 0.3213(5) 0.0646(18) Uiso 0.75 1 d . . P C 1
F8 F 0.4466(3) 0.7357(4) 0.2977(5) 0.0665(18) Uiso 0.75 1 d . . P C 1
F6B F 0.3986(11) 0.7218(14) 0.397(2) 0.086(7) Uiso 0.25 1 d . . P C 2
F7B F 0.3899(9) 0.7006(13) 0.2773(17) 0.073(6) Uiso 0.25 1 d . . P C 2
F8B F 0.4724(10) 0.7222(13) 0.3799(18) 0.078(7) Uiso 0.25 1 d . . P C 2
B3 B 0.5000 0.2018(9) 0.2500 0.069(4) Uani 1 2 d S T P . .
F9 F 0.4653(3) 0.1634(4) 0.2552(5) 0.100(2) Uiso 1 1 d . . . . .
F10 F 0.4723(3) 0.2425(5) 0.1750(6) 0.114(3) Uiso 1 1 d . . . . .
B4 B 0.2500 0.7500 0.5000 0.078(5) Uani 1 2 d S . P . .
F11 F 0.2055(5) 0.7762(7) 0.4071(9) 0.108(4) Uiso 0.6667 1 d . . P . .
F12 F 0.2419(5) 0.8033(7) 0.5538(9) 0.106(4) Uiso 0.6667 1 d . . P . .
F13 F 0.2204(5) 0.7122(7) 0.5098(9) 0.115(4) Uiso 0.6667 1 d . . P . .

loop_
_atom_site_aniso_label
_atom_site_aniso_U_11
_atom_site_aniso_U_22
_atom_site_aniso_U_33
_atom_site_aniso_U_23
_atom_site_aniso_U_13
_atom_site_aniso_U_12
Co1 0.0213(4) 0.0214(4) 0.0237(4) 0.0003(3) 0.0120(3) -0.0026(3)
N1 0.026(2) 0.027(2) 0.028(2) 0.001(2) 0.017(2) -0.006(2)
N2 0.024(2) 0.023(2) 0.036(3) -0.002(2) 0.018(2) -0.0014(19)
N3 0.025(2) 0.024(2) 0.024(2) 0.0046(19) 0.013(2) 0.0000(19)
N4 0.024(2) 0.025(2) 0.039(3) 0.000(2) 0.019(2) -0.0034(19)
N5 0.035(3) 0.024(2) 0.029(3) 0.000(2) 0.017(2) -0.004(2)
N6 0.050(4) 0.049(4) 0.043(3) -0.013(3) 0.022(3) -0.025(3)
N7 0.038(3) 0.030(3) 0.030(3) -0.004(2) 0.018(2) -0.012(2)
N8 0.025(2) 0.032(3) 0.030(3) 0.008(2) 0.011(2) -0.001(2)
C1 0.032(3) 0.028(3) 0.027(3) -0.001(2) 0.020(3) -0.006(2)
C2 0.041(4) 0.028(3) 0.033(3) -0.004(3) 0.019(3) -0.011(3)
C3 0.031(3) 0.042(4) 0.033(3) -0.004(3) 0.013(3) -0.018(3)
C4 0.025(3) 0.039(3) 0.035(3) 0.009(3) 0.014(3) -0.005(3)
C5 0.028(3) 0.031(3) 0.032(3) 0.004(2) 0.020(3) -0.005(2)
C6 0.025(3) 0.028(3) 0.041(3) -0.001(3) 0.022(3) -0.003(2)
C7 0.020(3) 0.027(3) 0.036(3) 0.009(2) 0.015(2) 0.004(2)
C8 0.021(3) 0.034(3) 0.027(3) 0.007(2) 0.011(2) 0.000(2)
C9 0.023(3) 0.036(3) 0.031(3) 0.009(3) 0.016(2) 0.003(2)
C10 0.019(3) 0.030(3) 0.039(3) 0.007(3) 0.015(2) 0.002(2)
C11 0.024(3) 0.035(4) 0.059(4) 0.016(3) 0.022(3) 0.003(3)
C12 0.025(3) 0.027(3) 0.077(6) 0.010(3) 0.024(3) 0.004(3)
C13 0.026(3) 0.031(3) 0.085(6) -0.023(4) 0.033(4) -0.012(3)
C14 0.028(3) 0.038(4) 0.048(4) -0.013(3) 0.024(3) -0.013(3)
C15 0.036(3) 0.023(3) 0.050(4) -0.007(3) 0.022(3) -0.004(3)
C16 0.034(3) 0.032(3) 0.028(3) -0.001(2) 0.017(3) -0.002(3)
C17 0.050(4) 0.031(3) 0.042(4) -0.006(3) 0.028(3) -0.003(3)
C18 0.036(3) 0.032(3) 0.026(3) 0.005(2) 0.013(3) -0.004(3)
C19 0.043(4) 0.086(7) 0.034(4) 0.000(4) 0.003(3) -0.029(5)
C20 0.062(6) 0.079(7) 0.059(5) -0.034(5) 0.029(5) -0.035(5)
C21 0.060(5) 0.030(3) 0.037(4) -0.007(3) 0.025(3) -0.016(3)
C22 0.135(10) 0.061(6) 0.048(5) -0.008(4) 0.057(6) -0.005(6)
C23 0.033(3) 0.040(4) 0.043(4) 0.014(3) 0.016(3) 0.010(3)
C24 0.083(7) 0.069(7) 0.121(10) 0.040(7) 0.068(7) 0.052(6)
Co2 0.0657(10) 0.0440(9) 0.0546(9) 0.000 0.0371(8) 0.000
N9 0.066(4) 0.033(3) 0.058(4) 0.001(3) 0.035(4) -0.001(3)
N10 0.082(6) 0.049(4) 0.085(6) 0.007(4) 0.047(5) 0.027(4)
N11 0.084(7) 0.091(7) 0.085(7) 0.001(5) 0.046(6) 0.025(6)
N12 0.069(5) 0.059(5) 0.060(5) 0.019(4) 0.030(4) 0.019(4)
B1 0.062(6) 0.036(5) 0.068(6) 0.005(4) 0.036(5) -0.004(4)
B2 0.028(4) 0.052(5) 0.036(4) 0.004(3) 0.016(3) 0.006(3)
B3 0.075(11) 0.069(10) 0.042(7) 0.000 0.014(7) 0.000
B4 0.051(9) 0.078(12) 0.106(14) -0.016(10) 0.042(10) -0.032(8)

loop_
_atom_type_symbol
_atom_type_description
_atom_type_scat_dispersion_real
_atom_type_scat_dispersion_imag
_atom_type_scat_source
C C 0.0033 0.0016 'International Tables Vol C Tables 4.2.6.8 and 6.1.1.4'
H H 0.0000 0.0000 'International Tables Vol C Tables 4.2.6.8 and 6.1.1.4'
B B 0.0013 0.0007 'International Tables Vol C Tables 4.2.6.8 and 6.1.1.4'
N N 0.0061 0.0033 'International Tables Vol C Tables 4.2.6.8 and 6.1.1.4'
F F 0.0171 0.0103 'International Tables Vol C Tables 4.2.6.8 and 6.1.1.4'
Co Co 0.3494 0.9721 'International Tables Vol C Tables 4.2.6.8 and 6.1.1.4'

loop_
_geom_angle_atom_site_label_1
_geom_angle_atom_site_label_2
_geom_angle_atom_site_label_3
_geom_angle
_geom_angle_site_symmetry_1
_geom_angle_site_symmetry_3
N7 Co1 N8 98.8(2) . .
N7 Co1 N3 171.8(2) . .
N8 Co1 N3 89.3(2) . .
N7 Co1 N2 89.2(2) . .
N8 Co1 N2 171.9(2) . .
N3 Co1 N2 82.68(19) . .
N7 Co1 N4 97.0(2) . .
N8 Co1 N4 90.77(19) . .
N3 Co1 N4 82.51(19) . .
N2 Co1 N4 89.47(18) . .
N7 Co1 N1 88.78(19) . .
N8 Co1 N1 98.2(2) . .
N3 Co1 N1 90.31(18) . .
N2 Co1 N1 80.67(19) . .
N4 Co1 N1 168.49(19) . .
C5 N1 C1 118.4(5) . .
C5 N1 Co1 107.4(4) . .
C1 N1 Co1 128.4(4) . .
C6 N2 C15 107.7(5) . .
C6 N2 C7 111.7(5) . .
C15 N2 C7 107.0(5) . .
C6 N2 Co1 104.8(4) . .
C15 N2 Co1 117.5(4) . .
C7 N2 Co1 108.2(3) . .
C16 N3 C9 108.6(5) . .
C16 N3 C8 107.8(5) . .
C9 N3 C8 111.0(4) . .
C16 N3 Co1 117.6(4) . .
C9 N3 Co1 105.3(4) . .
C8 N3 Co1 106.6(3) . .
C14 N4 C10 117.2(6) . .
C14 N4 Co1 129.0(4) . .
C10 N4 Co1 106.2(4) . .
C1 N5 C18 118.4(5) . .
C1 N5 C17 118.0(5) . .
C18 N5 C17 112.3(5) . .
C14 N6 C19 119.6(7) . .
C14 N6 C20 119.2(7) . .
C19 N6 C20 113.3(7) . .
C21 N7 Co1 172.4(6) . .
C23 N8 Co1 173.3(6) . .
N5 C1 N1 117.6(5) . .
N5 C1 C2 122.4(6) . .
N1 C1 C2 120.1(6) . .
C3 C2 C1 119.5(6) . .
C2 C3 C4 119.9(6) . .
C5 C4 C3 118.5(6) . .
N1 C5 C4 123.0(6) . .
N1 C5 C6 115.3(5) . .
C4 C5 C6 121.8(6) . .
N2 C6 C5 111.6(5) . .
N2 C7 C8 111.5(5) . .
N3 C8 C7 112.3(5) . .
N3 C9 C10 113.7(5) . .
N4 C10 C11 123.9(6) . .
N4 C10 C9 115.3(5) . .
C11 C10 C9 120.7(6) . .
C10 C11 C12 118.6(7) . .
C13 C12 C11 118.7(6) . .
C12 C13 C14 120.4(7) . .
N4 C14 N6 117.7(6) . .
N4 C14 C13 120.6(7) . .
N6 C14 C13 121.7(7) . .
N7 C21 C22 177.7(10) . .
N8 C23 C24 178.4(10) . .
N12 Co2 N12 101.1(5) 2_655 .
N12 Co2 N10 88.1(4) 2_655 .
N12 Co2 N10 170.3(4) . .
N12 Co2 N10 170.3(4) 2_655 2_655
N12 Co2 N10 88.1(4) . 2_655
N10 Co2 N10 82.9(5) . 2_655
N12 Co2 N9 94.9(3) 2_655 2_655
N12 Co2 N9 88.7(3) . 2_655
N10 Co2 N9 93.6(3) . 2_655
N10 Co2 N9 82.1(3) 2_655 2_655
N12 Co2 N9 88.7(3) 2_655 .
N12 Co2 N9 94.9(3) . .
N10 Co2 N9 82.1(3) . .
N10 Co2 N9 93.6(3) 2_655 .
N9 Co2 N9 174.3(3) 2_655 .
C29 N9 C25 117.5(8) . .
C29 N9 Co2 106.4(6) . .
C25 N9 Co2 128.9(6) . .
C30 N10 C32B 101.9(14) . .
C30 N10 C31 110.1(10) . .
C32B N10 C31 118.2(14) . .
C30 N10 C32 121.5(15) . .
C31 N10 C32 95.6(15) . .
C30 N10 Co2 106.4(6) . .
C32B N10 Co2 112.6(13) . .
C31 N10 Co2 107.1(7) . .
C32 N10 Co2 114.9(14) . .
C25 N11 C34 119.9(10) . .
C25 N11 C33 118.8(11) . .
C34 N11 C33 112.9(10) . .
C35 N12 Co2 174.3(8) . .
N11 C25 N9 120.0(10) . .
N11 C25 C26 121.7(11) . .
N9 C25 C26 118.4(10) . .
C27 C26 C25 118.6(14) . .
C26 C27 C28 123.2(16) . .
C27 C28 C29 116.8(14) . .
N9 C29 C28 124.3(11) . .
N9 C29 C30 115.4(9) . .
C28 C29 C30 120.3(11) . .
N10 C30 C29 111.8(9) . .
N10 C31 C31 112.0(8) . 2_655
N12 C35 C36 177.9(13) . .
F2B B1 F3B 124(3) . .
F1 B1 F3 116.7(9) . .
F1 B1 F4 112.8(8) . .
F3 B1 F4 109.3(9) . .
F2B B1 F4B 110(2) . .
F3B B1 F4B 113(2) . .
F1 B1 F2 109.4(9) . .
F3 B1 F2 105.7(8) . .
F4 B1 F2 101.7(9) . .
F2B B1 F1B 116(2) . .
F3B B1 F1B 87(2) . .
F4B B1 F1B 103.2(17) . .
F7 B2 F6 112.6(8) . .
F7 B2 F8 114.1(8) . .
F6 B2 F8 110.1(7) . .
F7 B2 F5 109.0(7) . .
F6 B2 F5 107.5(7) . .
F8B B2 F5 119.4(13) . .
F8 B2 F5 102.8(7) . .
F8B B2 F6B 115.4(17) . .
F5 B2 F6B 107.2(13) . .
F8B B2 F7B 103.8(16) . .
F5 B2 F7B 123.1(11) . .
F6B B2 F7B 82.7(15) . .
F9 B3 F9 109.6(15) . 2_655
F9 B3 F10 105.7(5) . .
F9 B3 F10 114.5(5) 2_655 .
F9 B3 F10 114.5(5) . 2_655
F9 B3 F10 105.7(5) 2_655 2_655
F10 B3 F10 107.2(15) . 2_655
F13 B4 F13 180.0(14) 7_566 .
F13 B4 F12 89.4(8) 7_566 .
F13 B4 F12 90.6(8) . .
F13 B4 F12 90.6(8) 7_566 7_566
F13 B4 F12 89.4(8) . 7_566
F12 B4 F12 180.0 . 7_566
F13 B4 F11 88.4(8) 7_566 .
F13 B4 F11 91.6(8) . .
F12 B4 F11 92.8(7) . .
F12 B4 F11 87.2(7) 7_566 .
F13 B4 F11 91.6(8) 7_566 7_566
F13 B4 F11 88.4(8) . 7_566
F12 B4 F11 87.2(7) . 7_566
F12 B4 F11 92.8(7) 7_566 7_566
F11 B4 F11 180.0 . 7_566

loop_
_geom_bond_atom_site_label_1
_geom_bond_atom_site_label_2
_geom_bond_distance
_geom_bond_site_symmetry_2
Co1 N7 2.095(6) .
Co1 N8 2.106(6) .
Co1 N3 2.172(5) .
Co1 N2 2.187(5) .
Co1 N4 2.225(5) .
Co1 N1 2.258(5) .
N1 C5 1.365(8) .
N1 C1 1.366(8) .
N2 C6 1.481(7) .
N2 C15 1.487(8) .
N2 C7 1.499(8) .
N3 C16 1.480(8) .
N3 C9 1.490(7) .
N3 C8 1.494(7) .
N4 C14 1.355(8) .
N4 C10 1.365(8) .
N5 C1 1.360(8) .
N5 C18 1.470(8) .
N5 C17 1.472(8) .
N6 C14 1.369(10) .
N6 C19 1.450(13) .
N6 C20 1.466(10) .
N7 C21 1.139(9) .
N8 C23 1.136(9) .
C1 C2 1.413(9) .
C2 C3 1.370(10) .
C3 C4 1.394(10) .
C4 C5 1.365(9) .
C5 C6 1.503(9) .
C7 C8 1.515(9) .
C9 C10 1.500(9) .
C10 C11 1.370(9) .
C11 C12 1.392(11) .
C12 C13 1.366(12) .
C13 C14 1.414(11) .
C21 C22 1.447(11) .
C23 C24 1.473(11) .
Co2 N12 2.107(8) 2_655
Co2 N12 2.107(8) .
Co2 N10 2.168(8) .
Co2 N10 2.168(8) 2_655
Co2 N9 2.217(7) 2_655
Co2 N9 2.217(7) .
N9 C29 1.346(12) .
N9 C25 1.373(12) .
N10 C30 1.479(14) .
N10 C32B 1.49(3) .
N10 C31 1.493(15) .
N10 C32 1.51(3) .
N11 C25 1.329(14) .
N11 C34 1.450(16) .
N11 C33 1.460(17) .
N12 C35 1.186(13) .
C25 C26 1.478(17) .
C26 C27 1.32(2) .
C27 C28 1.355(19) .
C28 C29 1.396(17) .
C29 C30 1.529(15) .
C31 C31 1.49(2) 2_655
C35 C36 1.410(15) .
B1 F2B 1.13(4) .
B1 F3B 1.30(4) .
B1 F1 1.340(13) .
B1 F3 1.371(14) .
B1 F4 1.405(13) .
B1 F4B 1.41(3) .
B1 F2 1.462(15) .
B1 F1B 1.54(3) .
B2 F7 1.319(11) .
B2 F6 1.361(11) .
B2 F8B 1.37(3) .
B2 F8 1.386(11) .
B2 F5 1.399(10) .
B2 F6B 1.48(3) .
B2 F7B 1.51(3) .
B3 F9 1.351(13) .
B3 F9 1.351(13) 2_655
B3 F10 1.395(14) .
B3 F10 1.395(14) 2_655
B4 F13 1.257(14) 7_566
B4 F13 1.257(14) .
B4 F12 1.516(13) .
B4 F12 1.516(13) 7_566
B4 F11 1.572(13) .
B4 F11 1.572(13) 7_566
